data_4026474
loop_
_publ_author_name
'Xiaoyi Chen'
'Dongxu Chen'
'Zenghui Lu'
'Lichun Kong'
'Gangguo Zhu'

_publ_section_title
;
 Palladium-Catalyzed Coupling of Haloalkynes with Allyl Acetate: A Regio-
 and Stereoselective Synthesis of (Z)-\b-Haloenol Acetates
;
_journal_name_full 'Journal of Organic Chemistry'
_journal_page_first 6338
_journal_page_last 6343
_journal_paper_doi 10.1021/jo2005318
_journal_volume 76
_journal_year 2011
_chemical_formula_moiety 'C15 H17 Cl O4'
_chemical_formula_sum 'C15 H17 Cl O4'
_chemical_formula_weight 296.74
_chemical_name_systematic
; 
 ? 
;
_space_group_IT_number 2
_symmetry_cell_setting triclinic
_symmetry_space_group_name_Hall '-P 1'
_symmetry_space_group_name_H-M 'P -1'
_atom_sites_solution_hydrogens geom
_atom_sites_solution_primary direct
_atom_sites_solution_secondary difmap
_audit_creation_method SHELXL-97
_cell_angle_alpha 74.345(7)
_cell_angle_beta 84.975(6)
_cell_angle_gamma 83.654(6)
_cell_formula_units_Z 4
_cell_length_a 8.9785(9)
_cell_length_b 11.6414(12)
_cell_length_c 14.8917(17)
_cell_measurement_reflns_used 4499
_cell_measurement_temperature 296(2)
_cell_measurement_theta_max 27.54
_cell_measurement_theta_min 1.42
_cell_volume 1486.9(3)
_computing_cell_refinement 'SAINT (Bruker, 2006)'
_computing_data_collection 'APEXII (Bruker, 2006)'
_computing_data_reduction SAINT
_computing_molecular_graphics 'SHELXTL (Sheldrick, 2008)'
_computing_publication_material SHELXL97
_computing_structure_refinement 'SHELXL97 (Sheldrick, 2008)'
_computing_structure_solution 'SHELXS97 (Sheldrick, 2008)'
_diffrn_ambient_temperature 296(2)
_diffrn_measured_fraction_theta_full 0.990
_diffrn_measured_fraction_theta_max 0.990
_diffrn_measurement_device_type 'Bruker APEX-II area-detector diffractometer'
_diffrn_measurement_method 'phi and omega scans'
_diffrn_radiation_monochromator graphite
_diffrn_radiation_source 'fine-focus sealed tube'
_diffrn_radiation_type MoK\a
_diffrn_radiation_wavelength 0.71073
_diffrn_reflns_av_R_equivalents 0.0337
_diffrn_reflns_av_sigmaI/netI 0.0374
_diffrn_reflns_limit_h_max 11
_diffrn_reflns_limit_h_min -11
_diffrn_reflns_limit_k_max 15
_diffrn_reflns_limit_k_min -15
_diffrn_reflns_limit_l_max 19
_diffrn_reflns_limit_l_min -19
_diffrn_reflns_number 23798
_diffrn_reflns_theta_full 27.54
_diffrn_reflns_theta_max 27.54
_diffrn_reflns_theta_min 1.42
_exptl_absorpt_coefficient_mu 0.267
_exptl_absorpt_correction_T_max 0.988
_exptl_absorpt_correction_T_min 0.968
_exptl_absorpt_correction_type empirical
_exptl_absorpt_process_details 'SADABS (Sheldrick, 1996)'
_exptl_crystal_colour colourless
_exptl_crystal_density_diffrn 1.326
_exptl_crystal_description block
_exptl_crystal_F_000 624
_exptl_crystal_size_max 0.254
_exptl_crystal_size_mid 0.102
_exptl_crystal_size_min 0.045
_refine_diff_density_max 0.225
_refine_diff_density_min -0.266
_refine_diff_density_rms 0.040
_refine_ls_extinction_method none
_refine_ls_goodness_of_fit_ref 1.029
_refine_ls_hydrogen_treatment constr
_refine_ls_matrix_type full
_refine_ls_number_parameters 367
_refine_ls_number_reflns 6784
_refine_ls_number_restraints 0
_refine_ls_restrained_S_all 1.029
_refine_ls_R_factor_all 0.0797
_refine_ls_R_factor_gt 0.0446
_refine_ls_shift/su_max 0.000
_refine_ls_shift/su_mean 0.000
_refine_ls_structure_factor_coef Fsqd
_refine_ls_weighting_details 'calc w=1/[\s^2^(Fo^2^)+(0.0714P)^2^+0.0000P] where P=(Fo^2^+2Fc^2^)/3'
_refine_ls_weighting_scheme calc
_refine_ls_wR_factor_gt 0.1188
_refine_ls_wR_factor_ref 0.1373
_reflns_number_gt 4229
_reflns_number_total 6784
_reflns_threshold_expression >2sigma(I)
_cod_data_source_file jo2005318_si_002.cif
_cod_data_source_block a
_cod_database_code 4026474

loop_
_symmetry_equiv_pos_as_xyz
'x, y, z'
'-x, -y, -z'

loop_
_atom_site_label
_atom_site_type_symbol
_atom_site_fract_x
_atom_site_fract_y
_atom_site_fract_z
_atom_site_U_iso_or_equiv
_atom_site_adp_type
_atom_site_occupancy
_atom_site_symmetry_multiplicity
_atom_site_calc_flag
_atom_site_refinement_flags
Cl1 Cl 0.30639(6) 0.55865(4) 0.08981(4) 0.06216(17) Uani 1 1 d .
O5 O 0.55152(13) 0.38887(11) 0.16408(8) 0.0474(3) Uani 1 1 d .
O7 O 0.42061(17) 0.33569(13) 0.30184(10) 0.0667(4) Uani 1 1 d .
C21 C 0.4485(2) 0.33985(16) 0.12229(12) 0.0437(4) Uani 1 1 d .
C15 C 0.6393(2) 0.16838(15) 0.11636(12) 0.0442(4) Uani 1 1 d .
H15A H 0.7139 0.2200 0.1097 0.053 Uiso 1 1 calc R
C26 C 0.5242(2) 0.38194(16) 0.25658(13) 0.0470(4) Uani 1 1 d .
C16 C 0.67880(19) 0.05069(16) 0.11709(12) 0.0436(4) Uani 1 1 d .
C17 C 0.5663(2) -0.02729(15) 0.12751(12) 0.0426(4) Uani 1 1 d .
C19 C 0.3786(2) 0.13413(16) 0.13698(13) 0.0477(4) Uani 1 1 d .
H19A H 0.2781 0.1612 0.1447 0.057 Uiso 1 1 calc R
C22 C 0.3357(2) 0.41218(15) 0.07916(12) 0.0452(4) Uani 1 1 d .
C18 C 0.4170(2) 0.01537(16) 0.13710(13) 0.0472(4) Uani 1 1 d .
H18A H 0.3421 -0.0360 0.1437 0.057 Uiso 1 1 calc R
C20 C 0.48705(19) 0.21231(15) 0.12558(12) 0.0415(4) Uani 1 1 d .
C23 C 0.2260(2) 0.38279(16) 0.02063(13) 0.0495(5) Uani 1 1 d .
H23A H 0.2649 0.3096 0.0040 0.059 Uiso 1 1 calc R
H23B H 0.2191 0.4463 -0.0368 0.059 Uiso 1 1 calc R
C24 C 0.0711(2) 0.36681(16) 0.06585(15) 0.0542(5) Uani 1 1 d .
H24A H -0.0040 0.3642 0.0273 0.065 Uiso 1 1 calc R
C28 C 0.6403(2) 0.43908(19) 0.29057(15) 0.0597(5) Uani 1 1 d .
H28A H 0.5931 0.4860 0.3309 0.090 Uiso 1 1 calc R
H28B H 0.6920 0.4899 0.2382 0.090 Uiso 1 1 calc R
H28C H 0.7108 0.3782 0.3245 0.090 Uiso 1 1 calc R
C25 C 0.0312(3) 0.35623(19) 0.15366(17) 0.0702(6) Uani 1 1 d .
H25A H 0.1022 0.3583 0.1949 0.105 Uiso 1 1 calc R
H25B H -0.0682 0.3466 0.1751 0.105 Uiso 1 1 calc R
Cl2 Cl 0.26849(6) 0.58554(4) 0.36103(4) 0.06823(19) Uani 1 1 d .
O3 O 0.01892(14) 0.75671(11) 0.30669(9) 0.0529(3) Uani 1 1 d .
O1 O -0.25646(14) 1.12687(11) 0.38104(10) 0.0577(4) Uani 1 1 d .
O2 O -0.05699(14) 1.26216(11) 0.39344(10) 0.0568(4) Uani 1 1 d .
C4 C -0.0673(2) 0.96582(16) 0.36335(12) 0.0451(4) Uani 1 1 d .
H4A H -0.1400 0.9160 0.3607 0.054 Uiso 1 1 calc R
C5 C 0.0859(2) 0.92512(16) 0.35592(12) 0.0441(4) Uani 1 1 d .
C3 C -0.1104(2) 1.07877(16) 0.37445(12) 0.0436(4) Uani 1 1 d .
C9 C 0.1270(2) 0.80135(16) 0.34811(12) 0.0455(4) Uani 1 1 d .
C8 C -0.0016(2) 1.15389(15) 0.37958(12) 0.0446(4) Uani 1 1 d .
C10 C 0.2433(2) 0.72619(16) 0.38306(13) 0.0484(5) Uani 1 1 d .
O8 O 0.14336(16) 0.81083(13) 0.16674(10) 0.0630(4) Uani 1 1 d .
C13 C 0.0439(2) 0.76167(17) 0.21394(15) 0.0505(5) Uani 1 1 d .
C6 C 0.1916(2) 1.00243(16) 0.35583(13) 0.0500(5) Uani 1 1 d .
H6A H 0.2929 0.9786 0.3471 0.060 Uiso 1 1 calc R
C7 C 0.1487(2) 1.11541(16) 0.36864(13) 0.0504(5) Uani 1 1 d .
H7A H 0.2216 1.1657 0.3699 0.060 Uiso 1 1 calc R
C12 C 0.5133(2) 0.75755(19) 0.39256(15) 0.0596(5) Uani 1 1 d .
H12A H 0.5204 0.8169 0.3366 0.072 Uiso 1 1 calc R
C11 C 0.3610(2) 0.74503(19) 0.44206(14) 0.0578(5) Uani 1 1 d .
H11A H 0.3297 0.8166 0.4628 0.069 Uiso 1 1 calc R
H11B H 0.3680 0.6778 0.4971 0.069 Uiso 1 1 calc R
C2 C -0.3715(2) 1.05338(19) 0.38141(16) 0.0604(5) Uani 1 1 d .
H2A H -0.4674 1.0967 0.3881 0.091 Uiso 1 1 calc R
H2B H -0.3614 0.9829 0.4327 0.091 Uiso 1 1 calc R
H2C H -0.3639 1.0306 0.3237 0.091 Uiso 1 1 calc R
C1 C 0.0463(3) 1.33405(19) 0.41409(17) 0.0700(6) Uani 1 1 d .
H1A H -0.0077 1.4014 0.4315 0.105 Uiso 1 1 calc R
H1B H 0.1120 1.3620 0.3599 0.105 Uiso 1 1 calc R
H1C H 0.1044 1.2874 0.4648 0.105 Uiso 1 1 calc R
O4 O 0.61576(14) -0.14245(11) 0.12767(10) 0.0541(3) Uani 1 1 d .
O6 O 0.82283(14) -0.00010(11) 0.10903(11) 0.0608(4) Uani 1 1 d .
C27 C 0.5048(2) -0.22202(16) 0.13036(14) 0.0532(5) Uani 1 1 d .
H27A H 0.5530 -0.2998 0.1300 0.080 Uiso 1 1 calc R
H27B H 0.4461 -0.1919 0.0767 0.080 Uiso 1 1 calc R
H27C H 0.4406 -0.2280 0.1862 0.080 Uiso 1 1 calc R
C14 C -0.0686(2) 0.6974(2) 0.18400(17) 0.0680(6) Uani 1 1 d .
H14A H -0.0180 0.6414 0.1521 0.102 Uiso 1 1 calc R
H14B H -0.1344 0.7541 0.1427 0.102 Uiso 1 1 calc R
H14C H -0.1261 0.6552 0.2378 0.102 Uiso 1 1 calc R
C29 C 0.9397(2) 0.07707(19) 0.09334(18) 0.0672(6) Uani 1 1 d .
H29A H 1.0343 0.0327 0.0852 0.101 Uiso 1 1 calc R
H29B H 0.9413 0.1095 0.1460 0.101 Uiso 1 1 calc R
H29C H 0.9226 0.1412 0.0382 0.101 Uiso 1 1 calc R
C30 C 0.6356(3) 0.6933(3) 0.4205(2) 0.0900(8) Uani 1 1 d .
H30A H 0.6337 0.6329 0.4761 0.135 Uiso 1 1 calc R
H30B H 0.7255 0.7075 0.3851 0.135 Uiso 1 1 calc R

loop_
_atom_site_aniso_label
_atom_site_aniso_U_11
_atom_site_aniso_U_22
_atom_site_aniso_U_33
_atom_site_aniso_U_23
_atom_site_aniso_U_13
_atom_site_aniso_U_12
Cl1 0.0624(3) 0.0391(3) 0.0869(4) -0.0197(2) -0.0067(3) -0.0031(2)
O5 0.0436(7) 0.0475(7) 0.0537(8) -0.0162(6) 0.0012(6) -0.0117(6)
O7 0.0646(10) 0.0771(10) 0.0625(9) -0.0237(8) 0.0119(7) -0.0239(8)
C21 0.0425(10) 0.0428(10) 0.0476(10) -0.0142(8) 0.0020(8) -0.0102(8)
C15 0.0398(10) 0.0414(10) 0.0524(10) -0.0119(8) -0.0016(8) -0.0102(8)
C26 0.0447(11) 0.0403(10) 0.0556(11) -0.0137(8) -0.0018(9) 0.0000(9)
C16 0.0332(9) 0.0430(10) 0.0542(11) -0.0117(8) -0.0029(8) -0.0040(8)
C17 0.0414(10) 0.0365(9) 0.0502(10) -0.0109(8) -0.0024(8) -0.0057(8)
C19 0.0351(10) 0.0452(10) 0.0617(12) -0.0141(9) 0.0026(8) -0.0029(8)
C22 0.0458(11) 0.0373(9) 0.0523(10) -0.0125(8) 0.0025(9) -0.0050(8)
C18 0.0367(10) 0.0429(10) 0.0624(12) -0.0131(9) -0.0003(8) -0.0098(8)
C20 0.0412(10) 0.0401(9) 0.0433(9) -0.0104(7) -0.0016(8) -0.0064(8)
C23 0.0522(12) 0.0459(10) 0.0496(10) -0.0121(8) -0.0070(9) 0.0012(9)
C24 0.0478(12) 0.0477(11) 0.0695(13) -0.0188(10) -0.0088(10) -0.0022(9)
C28 0.0547(12) 0.0611(13) 0.0696(13) -0.0257(10) -0.0110(10) -0.0054(10)
C25 0.0589(14) 0.0688(15) 0.0815(16) -0.0223(12) 0.0100(12) -0.0045(11)
Cl2 0.0664(4) 0.0423(3) 0.0982(4) -0.0236(3) -0.0055(3) -0.0012(2)
O3 0.0435(7) 0.0537(8) 0.0683(9) -0.0275(7) 0.0065(6) -0.0127(6)
O1 0.0401(7) 0.0508(8) 0.0903(10) -0.0333(7) -0.0024(7) -0.0036(6)
O2 0.0495(8) 0.0444(7) 0.0852(10) -0.0303(7) -0.0050(7) -0.0065(6)
C4 0.0409(10) 0.0457(10) 0.0523(11) -0.0182(8) 0.0006(8) -0.0092(8)
C5 0.0451(11) 0.0423(10) 0.0472(10) -0.0160(8) 0.0018(8) -0.0061(8)
C3 0.0391(10) 0.0450(10) 0.0486(10) -0.0157(8) 0.0006(8) -0.0054(8)
C9 0.0429(10) 0.0467(10) 0.0503(10) -0.0186(8) 0.0041(8) -0.0098(9)
C8 0.0479(11) 0.0385(9) 0.0501(10) -0.0159(8) -0.0005(8) -0.0063(8)
C10 0.0524(11) 0.0421(10) 0.0524(11) -0.0163(8) 0.0044(9) -0.0073(9)
O8 0.0501(8) 0.0769(10) 0.0642(9) -0.0200(7) 0.0005(7) -0.0151(8)
C13 0.0398(11) 0.0477(11) 0.0686(13) -0.0250(10) -0.0054(10) 0.0030(9)
C6 0.0392(10) 0.0504(11) 0.0617(12) -0.0179(9) 0.0019(9) -0.0048(9)
C7 0.0414(11) 0.0472(11) 0.0656(12) -0.0173(9) -0.0018(9) -0.0124(9)
C12 0.0638(14) 0.0594(13) 0.0600(12) -0.0184(10) -0.0104(11) -0.0128(11)
C11 0.0643(14) 0.0572(12) 0.0525(11) -0.0178(9) -0.0077(10) 0.0036(10)
C2 0.0419(11) 0.0600(13) 0.0837(15) -0.0246(11) -0.0003(10) -0.0119(10)
C1 0.0714(15) 0.0579(13) 0.0945(17) -0.0388(12) -0.0011(13) -0.0210(12)
O4 0.0404(7) 0.0401(7) 0.0835(9) -0.0188(6) -0.0029(7) -0.0053(6)
O6 0.0351(7) 0.0433(7) 0.1039(11) -0.0197(7) 0.0004(7) -0.0054(6)
C27 0.0533(12) 0.0426(10) 0.0678(12) -0.0197(9) 0.0002(10) -0.0111(9)
C14 0.0518(12) 0.0716(14) 0.0954(17) -0.0436(13) -0.0095(12) -0.0108(11)
C29 0.0362(11) 0.0552(13) 0.1081(18) -0.0175(12) 0.0016(11) -0.0104(10)
C30 0.0610(16) 0.100(2) 0.110(2) -0.0269(16) -0.0149(15) -0.0062(15)

loop_
_atom_type_symbol
_atom_type_description
_atom_type_scat_dispersion_real
_atom_type_scat_dispersion_imag
_atom_type_scat_source
C C 0.0033 0.0016 'International Tables Vol C Tables 4.2.6.8 and 6.1.1.4'
H H 0.0000 0.0000 'International Tables Vol C Tables 4.2.6.8 and 6.1.1.4'
O O 0.0106 0.0060 'International Tables Vol C Tables 4.2.6.8 and 6.1.1.4'
Cl Cl 0.1484 0.1585 'International Tables Vol C Tables 4.2.6.8 and 6.1.1.4'

loop_
_geom_angle_atom_site_label_1
_geom_angle_atom_site_label_2
_geom_angle_atom_site_label_3
_geom_angle
C26 O5 C21 116.65(14)
C22 C21 O5 118.60(15)
C22 C21 C20 127.15(17)
O5 C21 C20 114.06(15)
C16 C15 C20 121.08(16)
C16 C15 H15A 119.5
C20 C15 H15A 119.5
O7 C26 O5 123.01(18)
O7 C26 C28 126.39(18)
O5 C26 C28 110.60(16)
O6 C16 C15 125.31(16)
O6 C16 C17 115.21(15)
C15 C16 C17 119.48(16)
O4 C17 C18 124.96(16)
O4 C17 C16 115.48(15)
C18 C17 C16 119.56(16)
C20 C19 C18 120.84(17)
C20 C19 H19A 119.6
C18 C19 H19A 119.6
C21 C22 C23 127.35(16)
C21 C22 Cl1 118.95(14)
C23 C22 Cl1 113.69(13)
C17 C18 C19 120.45(17)
C17 C18 H18A 119.8
C19 C18 H18A 119.8
C19 C20 C15 118.57(16)
C19 C20 C21 121.80(16)
C15 C20 C21 119.63(16)
C22 C23 C24 115.07(16)
C22 C23 H23A 108.5
C24 C23 H23A 108.5
C22 C23 H23B 108.5
C24 C23 H23B 108.5
H23A C23 H23B 107.5
C25 C24 C23 126.4(2)
C25 C24 H24A 116.8
C23 C24 H24A 116.8
C26 C28 H28A 109.5
C26 C28 H28B 109.5
H28A C28 H28B 109.5
C26 C28 H28C 109.5
H28A C28 H28C 109.5
H28B C28 H28C 109.5
C24 C25 H25A 120.0
C24 C25 H25B 120.0
H25A C25 H25B 120.0
C13 O3 C9 117.06(14)
C3 O1 C2 117.82(14)
C8 O2 C1 117.52(15)
C3 C4 C5 120.63(17)
C3 C4 H4A 119.7
C5 C4 H4A 119.7
C6 C5 C4 118.62(16)
C6 C5 C9 122.60(17)
C4 C5 C9 118.79(16)
O1 C3 C4 124.87(16)
O1 C3 C8 115.07(15)
C4 C3 C8 120.06(17)
C10 C9 O3 117.77(16)
C10 C9 C5 128.03(17)
O3 C9 C5 113.84(15)
O2 C8 C7 125.82(17)
O2 C8 C3 115.05(16)
C7 C8 C3 119.12(16)
C9 C10 C11 128.46(17)
C9 C10 Cl2 118.74(15)
C11 C10 Cl2 112.80(14)
O8 C13 O3 122.81(18)
O8 C13 C14 126.8(2)
O3 C13 C14 110.40(18)
C5 C6 C7 120.83(17)
C5 C6 H6A 119.6
C7 C6 H6A 119.6
C8 C7 C6 120.59(17)
C8 C7 H7A 119.7
C6 C7 H7A 119.7
C30 C12 C11 125.9(2)
C30 C12 H12A 117.1
C11 C12 H12A 117.1
C12 C11 C10 113.80(16)
C12 C11 H11A 108.8
C10 C11 H11A 108.8
C12 C11 H11B 108.8
C10 C11 H11B 108.8
H11A C11 H11B 107.7
O1 C2 H2A 109.5
O1 C2 H2B 109.5
H2A C2 H2B 109.5
O1 C2 H2C 109.5
H2A C2 H2C 109.5
H2B C2 H2C 109.5
O2 C1 H1A 109.5
O2 C1 H1B 109.5
H1A C1 H1B 109.5
O2 C1 H1C 109.5
H1A C1 H1C 109.5
H1B C1 H1C 109.5
C17 O4 C27 117.20(14)
C16 O6 C29 117.04(14)
O4 C27 H27A 109.5
O4 C27 H27B 109.5
H27A C27 H27B 109.5
O4 C27 H27C 109.5
H27A C27 H27C 109.5
H27B C27 H27C 109.5
C13 C14 H14A 109.5
C13 C14 H14B 109.5
H14A C14 H14B 109.5
C13 C14 H14C 109.5
H14A C14 H14C 109.5
H14B C14 H14C 109.5
O6 C29 H29A 109.5
O6 C29 H29B 109.5
H29A C29 H29B 109.5
O6 C29 H29C 109.5
H29A C29 H29C 109.5
H29B C29 H29C 109.5
C12 C30 H30A 120.0
C12 C30 H30B 120.0
H30A C30 H30B 120.0

loop_
_geom_bond_atom_site_label_1
_geom_bond_atom_site_label_2
_geom_bond_distance
Cl1 C22 1.7439(17)
O5 C26 1.360(2)
O5 C21 1.406(2)
O7 C26 1.189(2)
C21 C22 1.335(2)
C21 C20 1.475(2)
C15 C16 1.374(2)
C15 C20 1.414(2)
C15 H15A 0.9300
C26 C28 1.488(3)
C16 O6 1.371(2)
C16 C17 1.403(2)
C17 O4 1.364(2)
C17 C18 1.386(2)
C19 C20 1.375(2)
C19 C18 1.387(2)
C19 H19A 0.9300
C22 C23 1.494(3)
C18 H18A 0.9300
C23 C24 1.500(3)
C23 H23A 0.9700
C23 H23B 0.9700
C24 C25 1.302(3)
C24 H24A 0.9300
C28 H28A 0.9600
C28 H28B 0.9600
C28 H28C 0.9600
C25 H25A 0.9300
C25 H25B 0.9300
Cl2 C10 1.7420(18)
O3 C13 1.366(2)
O3 C9 1.408(2)
O1 C3 1.374(2)
O1 C2 1.411(2)
O2 C8 1.365(2)
O2 C1 1.419(2)
C4 C3 1.378(2)
C4 C5 1.410(2)
C4 H4A 0.9300
C5 C6 1.378(2)
C5 C9 1.480(2)
C3 C8 1.401(2)
C9 C10 1.332(3)
C8 C7 1.384(2)
C10 C11 1.502(3)
O8 C13 1.186(2)
C13 C14 1.484(3)
C6 C7 1.387(2)
C6 H6A 0.9300
C7 H7A 0.9300
C12 C30 1.292(3)
C12 C11 1.497(3)
C12 H12A 0.9300
C11 H11A 0.9700
C11 H11B 0.9700
C2 H2A 0.9600
C2 H2B 0.9600
C2 H2C 0.9600
C1 H1A 0.9600
C1 H1B 0.9600
C1 H1C 0.9600
O4 C27 1.424(2)
O6 C29 1.420(2)
C27 H27A 0.9600
C27 H27B 0.9600
C27 H27C 0.9600
C14 H14A 0.9600
C14 H14B 0.9600
C14 H14C 0.9600
C29 H29A 0.9600
C29 H29B 0.9600
C29 H29C 0.9600
C30 H30A 0.9300
C30 H30B 0.9300

loop_
_geom_torsion_atom_site_label_1
_geom_torsion_atom_site_label_2
_geom_torsion_atom_site_label_3
_geom_torsion_atom_site_label_4
_geom_torsion
C26 O5 C21 C22 94.42(19)
C26 O5 C21 C20 -90.20(17)
C21 O5 C26 O7 1.1(2)
C21 O5 C26 C28 -178.99(15)
C20 C15 C16 O6 -179.71(16)
C20 C15 C16 C17 -0.2(3)
O6 C16 C17 O4 -0.3(2)
C15 C16 C17 O4 -179.86(15)
O6 C16 C17 C18 179.39(16)
C15 C16 C17 C18 -0.1(3)
O5 C21 C22 C23 171.79(16)
C20 C21 C22 C23 -2.9(3)
O5 C21 C22 Cl1 -8.5(2)
C20 C21 C22 Cl1 176.83(14)
O4 C17 C18 C19 179.33(16)
C16 C17 C18 C19 -0.4(3)
C20 C19 C18 C17 1.3(3)
C18 C19 C20 C15 -1.6(3)
C18 C19 C20 C21 178.07(16)
C16 C15 C20 C19 1.1(3)
C16 C15 C20 C21 -178.58(15)
C22 C21 C20 C19 -40.7(3)
O5 C21 C20 C19 144.40(17)
C22 C21 C20 C15 138.98(19)
O5 C21 C20 C15 -35.9(2)
C21 C22 C23 C24 106.1(2)
Cl1 C22 C23 C24 -73.62(18)
C22 C23 C24 C25 -12.3(3)
C3 C4 C5 C6 -2.8(3)
C3 C4 C5 C9 177.43(16)
C2 O1 C3 C4 3.5(3)
C2 O1 C3 C8 -176.66(16)
C5 C4 C3 O1 179.08(17)
C5 C4 C3 C8 -0.8(3)
C13 O3 C9 C10 -87.9(2)
C13 O3 C9 C5 98.49(17)
C6 C5 C9 C10 35.4(3)
C4 C5 C9 C10 -144.92(19)
C6 C5 C9 O3 -151.81(17)
C4 C5 C9 O3 27.9(2)
C1 O2 C8 C7 -11.3(3)
C1 O2 C8 C3 170.17(17)
O1 C3 C8 O2 2.1(2)
C4 C3 C8 O2 -178.09(15)
O1 C3 C8 C7 -176.63(16)
C4 C3 C8 C7 3.2(3)
O3 C9 C10 C11 -170.55(17)
C5 C9 C10 C11 2.0(3)
O3 C9 C10 Cl2 9.0(2)
C5 C9 C10 Cl2 -178.44(14)
C9 O3 C13 O8 -6.9(3)
C9 O3 C13 C14 172.67(15)
C4 C5 C6 C7 4.0(3)
C9 C5 C6 C7 -176.29(17)
O2 C8 C7 C6 179.36(17)
C3 C8 C7 C6 -2.1(3)
C5 C6 C7 C8 -1.5(3)
C30 C12 C11 C10 -124.5(2)
C9 C10 C11 C12 -110.0(2)
Cl2 C10 C11 C12 70.5(2)
C18 C17 O4 C27 5.3(3)
C16 C17 O4 C27 -174.98(16)
C15 C16 O6 C29 -3.8(3)
C17 C16 O6 C29 176.71(17)
